data_7042813
loop_
_publ_author_name
'Folkertsma, E.'
'Benthem, S. H.'
'Witteman, L.'
'van Slagmaat, C. A. M. R.'
'Lutz, M.'
'Klein Gebbink, R. J. M.'
'Moret, M.-E.'

_publ_section_title
;
 Formation of exceptionally weak C--C bonds by metal-templated pinacol
 coupling
;
_journal_name_full 'Dalton Trans.'
_journal_paper_doi 10.1039/C7DT01130J
_journal_year 2017
_chemical_formula_moiety 'C33 H26 Cl Fe N4 O, C H2 Cl2, 0.5(C4 H10 O)'
_chemical_formula_sum 'C36 H33 Cl3 Fe N4 O1.5'
_chemical_formula_weight 707.86
_space_group_crystal_system triclinic
_space_group_IT_number 2
_space_group_name_Hall '-P 1'
_space_group_name_H-M_alt 'P -1'
_symmetry_space_group_name_Hall '-P 1'
_symmetry_space_group_name_H-M 'P -1'
_atom_sites_solution_hydrogens geom
_atom_sites_solution_primary heavy
_atom_sites_solution_secondary difmap
_audit_creation_method SHELXL-2014/7
_audit_update_record
;
2016-11-24 deposited with the CCDC.
2017-04-25 downloaded from the CCDC.
;
_cell_angle_alpha 96.363(2)
_cell_angle_beta 102.112(2)
_cell_angle_gamma 100.294(2)
_cell_formula_units_Z 2
_cell_length_a 9.1793(4)
_cell_length_b 12.1666(5)
_cell_length_c 15.4997(6)
_cell_measurement_reflns_used 19193
_cell_measurement_temperature 150(2)
_cell_measurement_theta_max 27.50
_cell_measurement_theta_min 1.72
_cell_volume 1645.33(12)
_computing_cell_refinement Peakref
_computing_data_collection Apex2
_computing_data_reduction 'Eval15, SADABS-2014/4'
_computing_structure_refinement 'SHELXL-2014/7 (Sheldrick, 2014)'
_computing_structure_solution SHELXT
_diffrn_ambient_temperature 150(2)
_diffrn_measured_fraction_theta_full 1.000
_diffrn_measured_fraction_theta_max 1.000
_diffrn_measurement_device_type 'Bruker Kappa ApexII'
_diffrn_measurement_method '\f and \w scans'
_diffrn_radiation_type MoK\a
_diffrn_radiation_wavelength 0.71073
_diffrn_reflns_av_R_equivalents 0.0391
_diffrn_reflns_av_unetI/netI 0.0463
_diffrn_reflns_Laue_measured_fraction_full 1.000
_diffrn_reflns_Laue_measured_fraction_max 1.000
_diffrn_reflns_limit_h_max 11
_diffrn_reflns_limit_h_min -11
_diffrn_reflns_limit_k_max 15
_diffrn_reflns_limit_k_min -15
_diffrn_reflns_limit_l_max 20
_diffrn_reflns_limit_l_min -20
_diffrn_reflns_number 28465
_diffrn_reflns_point_group_measured_fraction_full 1.000
_diffrn_reflns_point_group_measured_fraction_max 1.000
_diffrn_reflns_theta_full 25.242
_diffrn_reflns_theta_max 27.481
_diffrn_reflns_theta_min 1.722
_diffrn_source 'sealed tube'
_exptl_absorpt_coefficient_mu 0.740
_exptl_absorpt_correction_T_max 1.0000
_exptl_absorpt_correction_T_min 0.7718
_exptl_absorpt_correction_type numerical
_exptl_absorpt_process_details SADABS-2014/4
_exptl_crystal_colour colourless
_exptl_crystal_density_diffrn 1.429
_exptl_crystal_description needle
_exptl_crystal_F_000 732
_exptl_crystal_size_max 0.68
_exptl_crystal_size_mid 0.05
_exptl_crystal_size_min 0.03
_refine_diff_density_max 0.683
_refine_diff_density_min -0.400
_refine_diff_density_rms 0.070
_refine_ls_extinction_method none
_refine_ls_goodness_of_fit_ref 1.023
_refine_ls_hydrogen_treatment constr
_refine_ls_matrix_type full
_refine_ls_number_parameters 435
_refine_ls_number_reflns 7527
_refine_ls_number_restraints 7
_refine_ls_restrained_S_all 1.025
_refine_ls_R_factor_all 0.0702
_refine_ls_R_factor_gt 0.0445
_refine_ls_shift/su_max 0.001
_refine_ls_shift/su_mean 0.000
_refine_ls_structure_factor_coef Fsqd
_refine_ls_weighting_details 'w=1/[\s^2^(Fo^2^)+(0.0490P)^2^+1.4830P] where P=(Fo^2^+2Fc^2^)/3'
_refine_ls_weighting_scheme calc
_refine_ls_wR_factor_gt 0.1002
_refine_ls_wR_factor_ref 0.1112
_reflns_Friedel_coverage 0.000
_reflns_number_gt 5574
_reflns_number_total 7527
_reflns_threshold_expression 'I > 2\s(I)'
_cod_data_source_file c7dt01130j2.cif
_cod_data_source_block l0760a
_cod_original_cell_volume 1645.32(12)
_cod_original_formula_sum 'C36 H33 Cl3 Fe N4 O1.50'
_cod_database_code 7042813
_shelx_shelxl_version_number 2014/7
_shelx_space_group_comment
;
The symmetry employed for this shelxl refinement is uniquely defined
by the following loop, which should always be used as a source of
symmetry information in preference to the above space-group names.
They are only intended as comments.
;

loop_
_space_group_symop_operation_xyz
'x, y, z'
'-x, -y, -z'

loop_
_atom_site_label
_atom_site_type_symbol
_atom_site_fract_x
_atom_site_fract_y
_atom_site_fract_z
_atom_site_U_iso_or_equiv
_atom_site_adp_type
_atom_site_occupancy
_atom_site_site_symmetry_order
_atom_site_calc_flag
_atom_site_refinement_flags_posn
_atom_site_refinement_flags_adp
_atom_site_refinement_flags_occupancy
_atom_site_disorder_assembly
_atom_site_disorder_group
Fe1 Fe 0.79708(4) 0.45029(3) 0.49134(2) 0.01618(10) Uani 1 1 d . . . . .
Cl1 Cl 0.96237(6) 0.49770(5) 0.39257(4) 0.02310(14) Uani 1 1 d . . . . .
O1 O 0.30551(17) 0.42567(14) 0.49239(11) 0.0195(4) Uani 1 1 d . . . . .
C1 C 0.4561(3) 0.4355(2) 0.49190(18) 0.0265(6) Uani 1 1 d . . . . .
N11 N 0.6750(2) 0.35169(17) 0.56976(13) 0.0203(4) Uani 1 1 d . . . . .
N21 N 0.4899(2) 0.35120(17) 0.64000(14) 0.0220(4) Uani 1 1 d . . . . .
C21 C 0.5413(3) 0.3803(2) 0.56823(17) 0.0232(5) Uani 1 1 d . . . . .
C31 C 0.5938(3) 0.2969(2) 0.68754(16) 0.0197(5) Uani 1 1 d . . . . .
C41 C 0.7076(3) 0.2969(2) 0.64273(16) 0.0190(5) Uani 1 1 d . . . . .
C51 C 0.3527(3) 0.3728(2) 0.66801(19) 0.0303(6) Uani 1 1 d . . . . .
H51A H 0.3648 0.4541 0.6873 0.045 Uiso 1 1 calc R U . . .
H51B H 0.3383 0.3319 0.7176 0.045 Uiso 1 1 calc R U . . .
H51C H 0.2638 0.3469 0.6177 0.045 Uiso 1 1 calc R U . . .
C61 C 0.5656(3) 0.2452(2) 0.76629(17) 0.0233(5) Uani 1 1 d . . . . .
C71 C 0.6116(4) 0.3082(3) 0.85076(19) 0.0432(8) Uani 1 1 d . . . . .
H71 H 0.6631 0.3849 0.8586 0.052 Uiso 1 1 calc R U . . .
C81 C 0.5830(5) 0.2601(3) 0.9241(2) 0.0578(10) Uani 1 1 d . . . . .
H81 H 0.6165 0.3037 0.9820 0.069 Uiso 1 1 calc R U . . .
C91 C 0.5070(4) 0.1504(3) 0.9136(2) 0.0511(10) Uani 1 1 d . . . . .
H91 H 0.4862 0.1183 0.9640 0.061 Uiso 1 1 calc R U . . .
C101 C 0.4605(3) 0.0865(3) 0.8300(2) 0.0469(9) Uani 1 1 d . . . . .
H101 H 0.4082 0.0101 0.8226 0.056 Uiso 1 1 calc R U . . .
C111 C 0.4902(3) 0.1339(3) 0.7564(2) 0.0353(7) Uani 1 1 d . . . . .
H111 H 0.4585 0.0894 0.6988 0.042 Uiso 1 1 calc R U . . .
C121 C 0.8369(3) 0.2397(2) 0.65707(18) 0.0232(5) Uani 1 1 d . . . . .
C131 C 0.9037(3) 0.2159(3) 0.7404(2) 0.0381(7) Uani 1 1 d . . . . .
H131 H 0.8668 0.2381 0.7911 0.046 Uiso 1 1 calc R U . . .
C141 C 1.0238(4) 0.1601(3) 0.7496(3) 0.0538(10) Uani 1 1 d . . . . .
H141 H 1.0690 0.1451 0.8069 0.065 Uiso 1 1 calc R U . . .
C151 C 1.0780(3) 0.1265(3) 0.6781(3) 0.0502(9) Uani 1 1 d . . . . .
H151 H 1.1598 0.0876 0.6853 0.060 Uiso 1 1 calc R U . . .
C161 C 1.0141(4) 0.1489(3) 0.5956(3) 0.0471(8) Uani 1 1 d . . . . .
H161 H 1.0524 0.1266 0.5455 0.057 Uiso 1 1 calc R U . . .
C171 C 0.8933(3) 0.2043(3) 0.5851(2) 0.0353(7) Uani 1 1 d . . . . .
H171 H 0.8484 0.2181 0.5274 0.042 Uiso 1 1 calc R U . . .
N12 N 0.6060(2) 0.35365(17) 0.38816(13) 0.0190(4) Uani 1 1 d . . . . .
N22 N 0.3666(2) 0.35133(17) 0.32366(13) 0.0200(4) Uani 1 1 d . . . . .
C22 C 0.4770(3) 0.3815(2) 0.40052(16) 0.0217(5) Uani 1 1 d . . . . .
C32 C 0.4272(3) 0.2969(2) 0.26050(16) 0.0193(5) Uani 1 1 d . . . . .
C42 C 0.5757(3) 0.2983(2) 0.30148(15) 0.0176(5) Uani 1 1 d . . . . .
C52 C 0.2111(3) 0.3720(2) 0.30525(18) 0.0289(6) Uani 1 1 d . . . . .
H52A H 0.1610 0.3475 0.3518 0.043 Uiso 1 1 calc R U . . .
H52B H 0.1536 0.3294 0.2470 0.043 Uiso 1 1 calc R U . . .
H52C H 0.2150 0.4529 0.3046 0.043 Uiso 1 1 calc R U . . .
C62 C 0.3337(3) 0.2372(2) 0.17265(16) 0.0237(5) Uani 1 1 d . . . . .
C72 C 0.2733(3) 0.2942(3) 0.10529(19) 0.0356(7) Uani 1 1 d . . . . .
H72 H 0.2911 0.3745 0.1151 0.043 Uiso 1 1 calc R U . . .
C82 C 0.1868(4) 0.2342(3) 0.0237(2) 0.0476(9) Uani 1 1 d . . . . .
H82 H 0.1443 0.2733 -0.0219 0.057 Uiso 1 1 calc R U . . .
C92 C 0.1629(4) 0.1184(3) 0.0090(2) 0.0479(9) Uani 1 1 d . . . . .
H92 H 0.1041 0.0777 -0.0470 0.057 Uiso 1 1 calc R U . . .
C102 C 0.2226(3) 0.0608(3) 0.0740(2) 0.0423(8) Uani 1 1 d . . . . .
H102 H 0.2064 -0.0193 0.0629 0.051 Uiso 1 1 calc R U . . .
C112 C 0.3074(3) 0.1200(2) 0.15667(19) 0.0316(6) Uani 1 1 d . . . . .
H112 H 0.3474 0.0799 0.2023 0.038 Uiso 1 1 calc R U . . .
C122 C 0.6877(3) 0.2465(2) 0.26563(17) 0.0210(5) Uani 1 1 d . . . . .
C132 C 0.6892(3) 0.2387(2) 0.17480(18) 0.0271(6) Uani 1 1 d . . . . .
H132 H 0.6172 0.2683 0.1355 0.033 Uiso 1 1 calc R U . . .
C142 C 0.7946(3) 0.1884(3) 0.1416(2) 0.0361(7) Uani 1 1 d . . . . .
H142 H 0.7946 0.1842 0.0801 0.043 Uiso 1 1 calc R U . . .
C152 C 0.8991(3) 0.1447(2) 0.1975(2) 0.0378(7) Uani 1 1 d . . . . .
H152 H 0.9711 0.1102 0.1747 0.045 Uiso 1 1 calc R U . . .
C162 C 0.8987(3) 0.1512(3) 0.2865(2) 0.0389(7) Uani 1 1 d . . . . .
H162 H 0.9713 0.1213 0.3251 0.047 Uiso 1 1 calc R U . . .
C172 C 0.7932(3) 0.2010(2) 0.32078(19) 0.0291(6) Uani 1 1 d . . . . .
H172 H 0.7936 0.2039 0.3823 0.035 Uiso 1 1 calc R U . . .
Cl13 Cl 0.97211(13) 0.49413(12) 0.10696(9) 0.0821(4) Uani 1 1 d . . . . .
Cl23 Cl 0.66636(12) 0.52626(10) 0.10089(7) 0.0664(3) Uani 1 1 d . . . . .
C13 C 0.8408(4) 0.5197(3) 0.1693(2) 0.0513(9) Uani 1 1 d . . . . .
H13A H 0.8822 0.5920 0.2105 0.062 Uiso 1 1 calc R U . . .
H13B H 0.8250 0.4587 0.2058 0.062 Uiso 1 1 calc R U . . .
O14 O 0.5015(9) -0.0131(6) 0.4816(3) 0.0397(14) Uani 0.5 1 d D . P A -1
C14 C 0.3311(10) 0.0919(7) 0.4044(6) 0.054(2) Uani 0.5 1 d D . P A -1
H14A H 0.2599 0.1412 0.4125 0.082 Uiso 0.5 1 calc R U P A -1
H14B H 0.4133 0.1321 0.3812 0.082 Uiso 0.5 1 calc R U P A -1
H14C H 0.2769 0.0237 0.3620 0.082 Uiso 0.5 1 calc R U P A -1
C24 C 0.3981(7) 0.0585(5) 0.4939(4) 0.0397(15) Uani 0.5 1 d D . P A -1
H24A H 0.4522 0.1270 0.5372 0.048 Uiso 0.5 1 calc R U P A -1
H24B H 0.3155 0.0183 0.5180 0.048 Uiso 0.5 1 calc R U P A -1
C34 C 0.5624(7) -0.0539(5) 0.5610(5) 0.0432(15) Uani 0.5 1 d D . P A -1
H34A H 0.4809 -0.1058 0.5781 0.052 Uiso 0.5 1 calc R U P A -1
H34B H 0.6057 0.0101 0.6104 0.052 Uiso 0.5 1 calc R U P A -1
C44 C 0.6860(10) -0.1158(8) 0.5445(7) 0.062(3) Uani 0.5 1 d D . P A -1
H44A H 0.7289 -0.1443 0.5989 0.093 Uiso 0.5 1 calc R U P A -1
H44B H 0.6422 -0.1794 0.4958 0.093 Uiso 0.5 1 calc R U P A -1
H44C H 0.7666 -0.0638 0.5281 0.093 Uiso 0.5 1 calc R U P A -1

loop_
_atom_site_aniso_label
_atom_site_aniso_U_11
_atom_site_aniso_U_22
_atom_site_aniso_U_33
_atom_site_aniso_U_23
_atom_site_aniso_U_13
_atom_site_aniso_U_12
Fe1 0.01238(16) 0.02207(18) 0.01390(17) 0.00301(13) 0.00216(12) 0.00403(13)
Cl1 0.0125(3) 0.0408(4) 0.0157(3) 0.0056(2) 0.0025(2) 0.0048(2)
O1 0.0094(7) 0.0257(9) 0.0240(9) 0.0044(7) 0.0046(6) 0.0035(7)
C1 0.0161(12) 0.0347(15) 0.0279(14) 0.0042(11) 0.0050(10) 0.0033(11)
N11 0.0182(10) 0.0272(11) 0.0176(10) 0.0074(8) 0.0046(8) 0.0076(9)
N21 0.0233(11) 0.0259(11) 0.0227(11) 0.0097(9) 0.0108(9) 0.0105(9)
C21 0.0224(12) 0.0294(13) 0.0239(13) 0.0115(11) 0.0113(10) 0.0099(11)
C31 0.0198(11) 0.0211(12) 0.0169(12) 0.0045(9) 0.0023(9) 0.0020(10)
C41 0.0175(11) 0.0224(12) 0.0150(12) 0.0038(9) 0.0004(9) 0.0021(10)
C51 0.0298(14) 0.0409(16) 0.0331(15) 0.0170(13) 0.0207(12) 0.0184(12)
C61 0.0202(12) 0.0323(14) 0.0199(13) 0.0101(10) 0.0045(10) 0.0087(11)
C71 0.070(2) 0.0404(17) 0.0210(15) 0.0089(13) 0.0122(15) 0.0101(16)
C81 0.094(3) 0.065(2) 0.0240(17) 0.0148(16) 0.0222(19) 0.025(2)
C91 0.050(2) 0.080(3) 0.046(2) 0.044(2) 0.0281(17) 0.0297(19)
C101 0.0284(16) 0.053(2) 0.062(2) 0.0396(18) 0.0066(15) 0.0015(14)
C111 0.0278(14) 0.0394(16) 0.0355(17) 0.0173(13) 0.0003(12) 0.0001(12)
C121 0.0139(11) 0.0249(13) 0.0295(14) 0.0091(11) 0.0005(10) 0.0026(10)
C131 0.0308(15) 0.0498(19) 0.0342(17) 0.0168(14) -0.0009(13) 0.0135(14)
C141 0.0373(18) 0.067(2) 0.056(2) 0.0279(19) -0.0073(17) 0.0197(17)
C151 0.0228(15) 0.0460(19) 0.085(3) 0.0241(19) 0.0040(16) 0.0164(14)
C161 0.0363(17) 0.049(2) 0.065(2) 0.0122(17) 0.0214(16) 0.0215(15)
C171 0.0329(15) 0.0421(17) 0.0370(17) 0.0109(13) 0.0099(13) 0.0189(13)
N12 0.0154(9) 0.0251(11) 0.0157(10) 0.0001(8) 0.0013(8) 0.0066(8)
N22 0.0150(9) 0.0259(11) 0.0170(10) -0.0013(8) -0.0001(8) 0.0064(8)
C22 0.0159(11) 0.0256(13) 0.0193(13) -0.0038(10) -0.0011(9) 0.0035(10)
C32 0.0154(11) 0.0257(12) 0.0156(12) 0.0009(9) 0.0027(9) 0.0038(10)
C42 0.0161(11) 0.0217(12) 0.0143(11) 0.0026(9) 0.0030(9) 0.0033(9)
C52 0.0151(12) 0.0418(16) 0.0261(14) -0.0049(12) -0.0017(10) 0.0099(11)
C62 0.0166(11) 0.0351(14) 0.0161(12) -0.0038(10) 0.0025(9) 0.0029(10)
C72 0.0353(16) 0.0431(17) 0.0226(14) 0.0031(12) -0.0003(12) 0.0029(13)
C82 0.0419(18) 0.069(2) 0.0217(15) 0.0052(15) -0.0043(13) 0.0007(17)
C92 0.0351(17) 0.071(2) 0.0228(16) -0.0134(15) 0.0016(13) -0.0083(16)
C102 0.0327(16) 0.0458(18) 0.0379(18) -0.0177(14) 0.0073(14) -0.0032(14)
C112 0.0217(13) 0.0388(16) 0.0299(15) -0.0042(12) 0.0032(11) 0.0041(12)
C122 0.0159(11) 0.0214(12) 0.0241(13) -0.0009(10) 0.0053(10) 0.0012(9)
C132 0.0263(13) 0.0335(15) 0.0238(14) 0.0029(11) 0.0119(11) 0.0054(11)
C142 0.0342(16) 0.0390(16) 0.0373(17) -0.0013(13) 0.0209(13) 0.0036(13)
C152 0.0244(14) 0.0338(16) 0.054(2) -0.0100(14) 0.0170(14) 0.0040(12)
C162 0.0234(14) 0.0371(17) 0.053(2) -0.0023(14) 0.0002(13) 0.0133(12)
C172 0.0248(13) 0.0312(14) 0.0295(15) -0.0006(11) 0.0028(11) 0.0086(11)
Cl13 0.0633(7) 0.1109(10) 0.0782(8) 0.0135(7) 0.0241(6) 0.0260(7)
Cl23 0.0678(6) 0.0830(7) 0.0535(6) 0.0154(5) 0.0110(5) 0.0299(6)
C13 0.060(2) 0.055(2) 0.0309(17) 0.0039(15) 0.0077(16) -0.0032(18)
O14 0.045(2) 0.042(4) 0.032(4) 0.004(3) 0.011(4) 0.009(3)
C14 0.045(5) 0.041(5) 0.078(7) 0.027(5) 0.012(5) 0.004(4)
C24 0.039(4) 0.036(4) 0.042(4) 0.002(3) 0.008(3) 0.005(3)
C34 0.042(4) 0.036(4) 0.052(5) 0.010(3) 0.013(4) 0.005(3)
C44 0.046(5) 0.052(5) 0.092(8) 0.014(5) 0.018(5) 0.016(4)

loop_
_atom_type_symbol
_atom_type_description
_atom_type_scat_dispersion_real
_atom_type_scat_dispersion_imag
_atom_type_scat_source
C C 0.0033 0.0016 'International Tables Vol C Tables 4.2.6.8 and 6.1.1.4'
H H 0.0000 0.0000 'International Tables Vol C Tables 4.2.6.8 and 6.1.1.4'
Cl Cl 0.1484 0.1585 'International Tables Vol C Tables 4.2.6.8 and 6.1.1.4'
Fe Fe 0.3463 0.8444 'International Tables Vol C Tables 4.2.6.8 and 6.1.1.4'
N N 0.0061 0.0033 'International Tables Vol C Tables 4.2.6.8 and 6.1.1.4'
O O 0.0106 0.0060 'International Tables Vol C Tables 4.2.6.8 and 6.1.1.4'

loop_
_geom_angle_atom_site_label_1
_geom_angle_atom_site_label_2
_geom_angle_atom_site_label_3
_geom_angle
_geom_angle_site_symmetry_1
_geom_angle_site_symmetry_3
O1 Fe1 N11 93.02(7) 2_666 .
O1 Fe1 N12 92.37(7) 2_666 .
N11 Fe1 N12 79.58(8) . .
O1 Fe1 Cl1 107.40(5) 2_666 .
N11 Fe1 Cl1 159.32(6) . .
N12 Fe1 Cl1 95.97(6) . .
O1 Fe1 Cl1 105.02(5) 2_666 2_766
N11 Fe1 Cl1 94.69(6) . 2_766
N12 Fe1 Cl1 162.02(6) . 2_766
Cl1 Fe1 Cl1 83.35(2) . 2_766
Fe1 Cl1 Fe1 96.65(2) . 2_766
C1 O1 Fe1 125.87(16) . 2_666
O1 C1 C22 111.6(2) . .
O1 C1 C21 111.5(2) . .
C22 C1 C21 109.3(2) . .
O1 C1 C1 112.1(3) . 2_666
C22 C1 C1 106.3(3) . 2_666
C21 C1 C1 105.8(2) . 2_666
C21 N11 C41 107.2(2) . .
C21 N11 Fe1 110.39(16) . .
C41 N11 Fe1 138.00(16) . .
C21 N21 C31 107.6(2) . .
C21 N21 C51 128.8(2) . .
C31 N21 C51 123.6(2) . .
N11 C21 N21 110.2(2) . .
N11 C21 C1 123.8(2) . .
N21 C21 C1 126.0(2) . .
C41 C31 N21 106.3(2) . .
C41 C31 C61 131.8(2) . .
N21 C31 C61 121.7(2) . .
C31 C41 N11 108.6(2) . .
C31 C41 C121 129.7(2) . .
N11 C41 C121 121.4(2) . .
N21 C51 H51A 109.5 . .
N21 C51 H51B 109.5 . .
H51A C51 H51B 109.5 . .
N21 C51 H51C 109.5 . .
H51A C51 H51C 109.5 . .
H51B C51 H51C 109.5 . .
C71 C61 C111 118.8(3) . .
C71 C61 C31 120.5(2) . .
C111 C61 C31 120.7(2) . .
C61 C71 C81 120.3(3) . .
C61 C71 H71 119.8 . .
C81 C71 H71 119.8 . .
C91 C81 C71 120.4(3) . .
C91 C81 H81 119.8 . .
C71 C81 H81 119.8 . .
C81 C91 C101 119.9(3) . .
C81 C91 H91 120.0 . .
C101 C91 H91 120.0 . .
C91 C101 C111 119.9(3) . .
C91 C101 H101 120.0 . .
C111 C101 H101 120.0 . .
C61 C111 C101 120.6(3) . .
C61 C111 H111 119.7 . .
C101 C111 H111 119.7 . .
C171 C121 C131 117.6(3) . .
C171 C121 C41 119.5(2) . .
C131 C121 C41 122.8(3) . .
C141 C131 C121 120.3(3) . .
C141 C131 H131 119.9 . .
C121 C131 H131 119.9 . .
C151 C141 C131 121.1(3) . .
C151 C141 H141 119.4 . .
C131 C141 H141 119.4 . .
C141 C151 C161 119.6(3) . .
C141 C151 H151 120.2 . .
C161 C151 H151 120.2 . .
C151 C161 C171 120.0(3) . .
C151 C161 H161 120.0 . .
C171 C161 H161 120.0 . .
C121 C171 C161 121.3(3) . .
C121 C171 H171 119.3 . .
C161 C171 H171 119.3 . .
C22 N12 C42 107.05(19) . .
C22 N12 Fe1 110.02(15) . .
C42 N12 Fe1 139.50(16) . .
C22 N22 C32 107.48(19) . .
C22 N22 C52 128.8(2) . .
C32 N22 C52 123.7(2) . .
N12 C22 N22 110.3(2) . .
N12 C22 C1 124.1(2) . .
N22 C22 C1 125.5(2) . .
C42 C32 N22 106.5(2) . .
C42 C32 C62 130.1(2) . .
N22 C32 C62 122.8(2) . .
C32 C42 N12 108.6(2) . .
C32 C42 C122 128.5(2) . .
N12 C42 C122 122.8(2) . .
N22 C52 H52A 109.5 . .
N22 C52 H52B 109.5 . .
H52A C52 H52B 109.5 . .
N22 C52 H52C 109.5 . .
H52A C52 H52C 109.5 . .
H52B C52 H52C 109.5 . .
C112 C62 C72 119.0(2) . .
C112 C62 C32 118.6(2) . .
C72 C62 C32 122.4(2) . .
C82 C72 C62 120.2(3) . .
C82 C72 H72 119.9 . .
C62 C72 H72 119.9 . .
C92 C82 C72 119.9(3) . .
C92 C82 H82 120.1 . .
C72 C82 H82 120.1 . .
C102 C92 C82 120.8(3) . .
C102 C92 H92 119.6 . .
C82 C92 H92 119.6 . .
C92 C102 C112 119.8(3) . .
C92 C102 H102 120.1 . .
C112 C102 H102 120.1 . .
C62 C112 C102 120.2(3) . .
C62 C112 H112 119.9 . .
C102 C112 H112 119.9 . .
C172 C122 C132 118.0(2) . .
C172 C122 C42 120.5(2) . .
C132 C122 C42 121.5(2) . .
C142 C132 C122 120.9(3) . .
C142 C132 H132 119.6 . .
C122 C132 H132 119.6 . .
C152 C142 C132 120.3(3) . .
C152 C142 H142 119.9 . .
C132 C142 H142 119.9 . .
C162 C152 C142 119.6(3) . .
C162 C152 H152 120.2 . .
C142 C152 H152 120.2 . .
C152 C162 C172 120.8(3) . .
C152 C162 H162 119.6 . .
C172 C162 H162 119.6 . .
C122 C172 C162 120.4(3) . .
C122 C172 H172 119.8 . .
C162 C172 H172 119.8 . .
Cl13 C13 Cl23 111.58(19) . .
Cl13 C13 H13A 109.3 . .
Cl23 C13 H13A 109.3 . .
Cl13 C13 H13B 109.3 . .
Cl23 C13 H13B 109.3 . .
H13A C13 H13B 108.0 . .
C34 O14 C24 112.8(4) . .
C24 C14 H14A 109.5 . .
C24 C14 H14B 109.5 . .
H14A C14 H14B 109.5 . .
C24 C14 H14C 109.5 . .
H14A C14 H14C 109.5 . .
H14B C14 H14C 109.5 . .
O14 C24 C14 109.1(6) . .
O14 C24 H24A 109.9 . .
C14 C24 H24A 109.9 . .
O14 C24 H24B 109.9 . .
C14 C24 H24B 109.9 . .
H24A C24 H24B 108.3 . .
O14 C34 C44 108.8(7) . .
O14 C34 H34A 109.9 . .
C44 C34 H34A 109.9 . .
O14 C34 H34B 109.9 . .
C44 C34 H34B 109.9 . .
H34A C34 H34B 108.3 . .
C34 C44 H44A 109.5 . .
C34 C44 H44B 109.5 . .
H44A C44 H44B 109.5 . .
C34 C44 H44C 109.5 . .
H44A C44 H44C 109.5 . .
H44B C44 H44C 109.5 . .

loop_
_geom_bond_atom_site_label_1
_geom_bond_atom_site_label_2
_geom_bond_distance
_geom_bond_site_symmetry_2
Fe1 O1 1.9368(16) 2_666
Fe1 N11 2.142(2) .
Fe1 N12 2.1648(19) .
Fe1 Cl1 2.4158(7) .
Fe1 Cl1 2.4687(6) 2_766
Cl1 Fe1 2.4687(6) 2_766
O1 C1 1.368(3) .
O1 Fe1 1.9368(16) 2_666
C1 C22 1.558(4) .
C1 C21 1.561(4) .
C1 C1 1.597(5) 2_666
N11 C21 1.331(3) .
N11 C41 1.382(3) .
N21 C21 1.354(3) .
N21 C31 1.389(3) .
N21 C51 1.471(3) .
C31 C41 1.370(3) .
C31 C61 1.482(3) .
C41 C121 1.469(3) .
C51 H51A 0.9800 .
C51 H51B 0.9800 .
C51 H51C 0.9800 .
C61 C71 1.382(4) .
C61 C111 1.382(4) .
C71 C81 1.386(4) .
C71 H71 0.9500 .
C81 C91 1.366(5) .
C81 H81 0.9500 .
C91 C101 1.375(5) .
C91 H91 0.9500 .
C101 C111 1.388(4) .
C101 H101 0.9500 .
C111 H111 0.9500 .
C121 C171 1.384(4) .
C121 C131 1.394(4) .
C131 C141 1.385(4) .
C131 H131 0.9500 .
C141 C151 1.360(5) .
C141 H141 0.9500 .
C151 C161 1.369(5) .
C151 H151 0.9500 .
C161 C171 1.387(4) .
C161 H161 0.9500 .
C171 H171 0.9500 .
N12 C22 1.333(3) .
N12 C42 1.383(3) .
N22 C22 1.358(3) .
N22 C32 1.386(3) .
N22 C52 1.468(3) .
C32 C42 1.374(3) .
C32 C62 1.478(3) .
C42 C122 1.468(3) .
C52 H52A 0.9800 .
C52 H52B 0.9800 .
C52 H52C 0.9800 .
C62 C112 1.389(4) .
C62 C72 1.390(4) .
C72 C82 1.390(4) .
C72 H72 0.9500 .
C82 C92 1.373(5) .
C82 H82 0.9500 .
C92 C102 1.367(5) .
C92 H92 0.9500 .
C102 C112 1.393(4) .
C102 H102 0.9500 .
C112 H112 0.9500 .
C122 C172 1.387(4) .
C122 C132 1.404(4) .
C132 C142 1.388(4) .
C132 H132 0.9500 .
C142 C152 1.374(4) .
C142 H142 0.9500 .
C152 C162 1.373(5) .
C152 H152 0.9500 .
C162 C172 1.394(4) .
C162 H162 0.9500 .
C172 H172 0.9500 .
Cl13 C13 1.744(4) .
Cl23 C13 1.746(4) .
C13 H13A 0.9900 .
C13 H13B 0.9900 .
O14 C34 1.421(7) .
O14 C24 1.425(7) .
C14 C24 1.525(7) .
C14 H14A 0.9800 .
C14 H14B 0.9800 .
C14 H14C 0.9800 .
C24 H24A 0.9900 .
C24 H24B 0.9900 .
C34 C44 1.518(7) .
C34 H34A 0.9900 .
C34 H34B 0.9900 .
C44 H44A 0.9800 .
C44 H44B 0.9800 .
C44 H44C 0.9800 .

loop_
_geom_torsion_atom_site_label_1
_geom_torsion_atom_site_label_2
_geom_torsion_atom_site_label_3
_geom_torsion_atom_site_label_4
_geom_torsion
_geom_torsion_site_symmetry_1
_geom_torsion_site_symmetry_4
Fe1 O1 C1 C22 -118.2(2) 2_666 .
Fe1 O1 C1 C21 119.2(2) 2_666 .
Fe1 O1 C1 C1 0.9(4) 2_666 2_666
C41 N11 C21 N21 3.1(3) . .
Fe1 N11 C21 N21 -157.84(17) . .
C41 N11 C21 C1 -174.9(2) . .
Fe1 N11 C21 C1 24.2(3) . .
C31 N21 C21 N11 -2.6(3) . .
C51 N21 C21 N11 175.9(2) . .
C31 N21 C21 C1 175.3(2) . .
C51 N21 C21 C1 -6.1(4) . .
O1 C1 C21 N11 162.0(2) . .
C22 C1 C21 N11 38.1(3) . .
C1 C1 C21 N11 -75.9(3) 2_666 .
O1 C1 C21 N21 -15.7(4) . .
C22 C1 C21 N21 -139.6(3) . .
C1 C1 C21 N21 106.4(3) 2_666 .
C21 N21 C31 C41 1.0(3) . .
C51 N21 C31 C41 -177.6(2) . .
C21 N21 C31 C61 -174.8(2) . .
C51 N21 C31 C61 6.6(4) . .
N21 C31 C41 N11 0.8(3) . .
C61 C31 C41 N11 176.0(2) . .
N21 C31 C41 C121 -172.1(2) . .
C61 C31 C41 C121 3.1(5) . .
C21 N11 C41 C31 -2.4(3) . .
Fe1 N11 C41 C31 150.4(2) . .
C21 N11 C41 C121 171.2(2) . .
Fe1 N11 C41 C121 -36.0(4) . .
C41 C31 C61 C71 96.5(4) . .
N21 C31 C61 C71 -88.9(3) . .
C41 C31 C61 C111 -84.9(4) . .
N21 C31 C61 C111 89.7(3) . .
C111 C61 C71 C81 0.3(5) . .
C31 C61 C71 C81 179.0(3) . .
C61 C71 C81 C91 -1.0(6) . .
C71 C81 C91 C101 1.1(6) . .
C81 C91 C101 C111 -0.4(5) . .
C71 C61 C111 C101 0.4(4) . .
C31 C61 C111 C101 -178.3(3) . .
C91 C101 C111 C61 -0.3(5) . .
C31 C41 C121 C171 148.8(3) . .
N11 C41 C121 C171 -23.3(4) . .
C31 C41 C121 C131 -29.1(4) . .
N11 C41 C121 C131 158.7(3) . .
C171 C121 C131 C141 0.9(4) . .
C41 C121 C131 C141 178.9(3) . .
C121 C131 C141 C151 -0.6(5) . .
C131 C141 C151 C161 0.6(6) . .
C141 C151 C161 C171 -0.9(5) . .
C131 C121 C171 C161 -1.2(4) . .
C41 C121 C171 C161 -179.3(3) . .
C151 C161 C171 C121 1.2(5) . .
C42 N12 C22 N22 -3.1(3) . .
Fe1 N12 C22 N22 160.27(16) . .
C42 N12 C22 C1 174.1(2) . .
Fe1 N12 C22 C1 -22.5(3) . .
C32 N22 C22 N12 2.8(3) . .
C52 N22 C22 N12 -175.8(2) . .
C32 N22 C22 C1 -174.4(2) . .
C52 N22 C22 C1 7.0(4) . .
O1 C1 C22 N12 -162.5(2) . .
C21 C1 C22 N12 -38.7(3) . .
C1 C1 C22 N12 75.0(3) 2_666 .
O1 C1 C22 N22 14.3(4) . .
C21 C1 C22 N22 138.1(2) . .
C1 C1 C22 N22 -108.2(3) 2_666 .
C22 N22 C32 C42 -1.3(3) . .
C52 N22 C32 C42 177.4(2) . .
C22 N22 C32 C62 170.7(2) . .
C52 N22 C32 C62 -10.6(4) . .
N22 C32 C42 N12 -0.6(3) . .
C62 C32 C42 N12 -171.8(2) . .
N22 C32 C42 C122 176.3(2) . .
C62 C32 C42 C122 5.1(4) . .
C22 N12 C42 C32 2.3(3) . .
Fe1 N12 C42 C32 -153.3(2) . .
C22 N12 C42 C122 -174.9(2) . .
Fe1 N12 C42 C122 29.6(4) . .
C42 C32 C62 C112 60.5(4) . .
N22 C32 C62 C112 -109.4(3) . .
C42 C32 C62 C72 -118.6(3) . .
N22 C32 C62 C72 71.5(4) . .
C112 C62 C72 C82 0.6(4) . .
C32 C62 C72 C82 179.6(3) . .
C62 C72 C82 C92 -1.0(5) . .
C72 C82 C92 C102 0.3(5) . .
C82 C92 C102 C112 0.8(5) . .
C72 C62 C112 C102 0.5(4) . .
C32 C62 C112 C102 -178.6(2) . .
C92 C102 C112 C62 -1.2(4) . .
C32 C42 C122 C172 -144.6(3) . .
N12 C42 C122 C172 31.9(4) . .
C32 C42 C122 C132 33.8(4) . .
N12 C42 C122 C132 -149.7(2) . .
C172 C122 C132 C142 -0.8(4) . .
C42 C122 C132 C142 -179.3(2) . .
C122 C132 C142 C152 0.3(4) . .
C132 C142 C152 C162 -0.1(4) . .
C142 C152 C162 C172 0.3(4) . .
C132 C122 C172 C162 1.1(4) . .
C42 C122 C172 C162 179.5(2) . .
C152 C162 C172 C122 -0.9(4) . .
C34 O14 C24 C14 -176.4(7) . .
C24 O14 C34 C44 -172.5(7) . .
